data_7053814
loop_
_publ_author_name
'Jacobs, Ayesha'
'Nassimbeni, Luigi R.'
'Nohako, Kanyisa L.'
'Ramon, Gaelle'
'Taljaard, Jana H.'

_publ_section_title
;
 Enclathration by a xanthenol host via solid--solid reactions: structures
 and kinetics
;
_journal_issue 9
_journal_name_full 'New Journal of Chemistry'
_journal_page_first 1960
_journal_paper_doi 10.1039/b906720e
_journal_volume 33
_journal_year 2009
_chemical_formula_moiety 'C20 H16 O3.C13 H9 N1'
_chemical_formula_sum 'C33 H25 N O3'
_chemical_formula_weight 483.54
_chemical_name_systematic
;
9-(4-methoxyphenyl)-9H-xanthen-9-ol acridine clathrate
;
_space_group_IT_number 2
_symmetry_cell_setting triclinic
_symmetry_space_group_name_Hall '-P 1'
_symmetry_space_group_name_H-M 'P -1'
_atom_sites_solution_hydrogens geom
_atom_sites_solution_primary direct
_atom_sites_solution_secondary difmap
_audit_creation_method SHELXL-97
_cell_angle_alpha 96.17(3)
_cell_angle_beta 110.43(3)
_cell_angle_gamma 111.08(3)
_cell_formula_units_Z 2
_cell_length_a 10.607(2)
_cell_length_b 11.247(2)
_cell_length_c 11.967(2)
_cell_measurement_reflns_used 'All data'
_cell_measurement_temperature 173(2)
_cell_volume 1203.2(6)
_computing_cell_refinement 'DENZO-SMN (Otwinowski & Minor, 1997)'
_computing_data_collection 'COLLECT (2000)'
_computing_data_reduction 'DENZO-SMN (Otwinowski & Minor, 1997)'
_computing_molecular_graphics 'X-seed (Barbour, 1999)'
_computing_publication_material 'SHELXL-97 (Sheldrick, 1997)'
_computing_structure_refinement 'SHELXL-97 (Sheldrick, 1997)'
_computing_structure_solution 'SHELXS-97 (Sheldrick, 1990)'
_diffrn_ambient_temperature 173(2)
_diffrn_measured_fraction_theta_full 0.996
_diffrn_measured_fraction_theta_max 0.996
_diffrn_measurement_device_type 'Nonius KappaCCD'
_diffrn_measurement_method '1\% \f scans and \w scans'
_diffrn_radiation_monochromator graphite
_diffrn_radiation_source 'fine-focus sealed tube'
_diffrn_radiation_type MoK\a
_diffrn_radiation_wavelength 0.71073
_diffrn_reflns_av_R_equivalents 0.038
_diffrn_reflns_av_sigmaI/netI 0.0359
_diffrn_reflns_limit_h_max 12
_diffrn_reflns_limit_h_min 0
_diffrn_reflns_limit_k_max 12
_diffrn_reflns_limit_k_min -13
_diffrn_reflns_limit_l_max 13
_diffrn_reflns_limit_l_min -14
_diffrn_reflns_number 20116
_diffrn_reflns_theta_full 25.71
_diffrn_reflns_theta_max 25.71
_diffrn_reflns_theta_min 3.10
_exptl_absorpt_coefficient_mu 0.085
_exptl_absorpt_correction_type none
_exptl_crystal_colour colourless
_exptl_crystal_density_diffrn 1.335
_exptl_crystal_density_method 'not measured'
_exptl_crystal_description needle
_exptl_crystal_F_000 508
_exptl_crystal_size_max 0.41
_exptl_crystal_size_mid 0.32
_exptl_crystal_size_min 0.27
_refine_diff_density_max 0.168
_refine_diff_density_min -0.222
_refine_diff_density_rms 0.049
_refine_ls_extinction_method none
_refine_ls_goodness_of_fit_ref 1.049
_refine_ls_hydrogen_treatment mixed
_refine_ls_matrix_type full
_refine_ls_number_parameters 339
_refine_ls_number_reflns 4553
_refine_ls_number_restraints 0
_refine_ls_restrained_S_all 1.049
_refine_ls_R_factor_all 0.0660
_refine_ls_R_factor_gt 0.0420
_refine_ls_shift/su_max 0.034
_refine_ls_shift/su_mean 0.006
_refine_ls_structure_factor_coef Fsqd
_refine_ls_weighting_details 'calc w=1/[\s^2^(Fo^2^)+(0.0589P)^2^+0.1644P] where P=(Fo^2^+2Fc^2^)/3'
_refine_ls_weighting_scheme calc
_refine_ls_wR_factor_gt 0.0964
_refine_ls_wR_factor_ref 0.1108
_reflns_number_gt 3347
_reflns_number_total 4553
_reflns_threshold_expression >2sigma(I)
_cod_data_source_file b906720esup1.cif
_cod_data_source_block c:\ctech_~1\a1acrid\a1acrid
_cod_depositor_comments
;
The following automatic conversions were performed:

'_symmetry_cell_setting' value 'Triclinic' changed to 'triclinic'
according to /home/saulius/struct/CIF-dictionaries/cif_core.dic
dictionary named 'cif_core.dic' version 2.4.2 from 2011-04-26.

Automatic conversion script
Id: cif_fix_values 1891 2012-01-12 08:04:46Z andrius 
;
_cod_original_cell_volume 1203.2(4)
_cod_original_sg_symbol_H-M P-1
_cod_database_code 7053814

loop_
_symmetry_equiv_pos_as_xyz
'x, y, z'
'-x, -y, -z'

loop_
_atom_site_label
_atom_site_type_symbol
_atom_site_fract_x
_atom_site_fract_y
_atom_site_fract_z
_atom_site_U_iso_or_equiv
_atom_site_adp_type
_atom_site_occupancy
_atom_site_symmetry_multiplicity
_atom_site_calc_flag
_atom_site_refinement_flags
O1 O 0.14651(12) 0.12321(10) 0.61730(10) 0.0314(3) Uani 1 1 d .
C1 C 0.28458(15) 0.00924(13) 0.72858(13) 0.0240(3) Uani 1 1 d .
O2 O 0.27703(12) -0.00740(10) 0.92617(9) 0.0283(3) Uani 1 1 d .
C2 C 0.40206(16) -0.02671(14) 0.74778(15) 0.0299(4) Uani 1 1 d .
H2 H 0.4200 -0.0786 0.8039 0.036 Uiso 1 1 calc R
O3 O -0.14469(13) -0.59267(10) 0.60533(11) 0.0412(3) Uani 1 1 d .
C3 C 0.49256(17) 0.01208(15) 0.68636(16) 0.0355(4) Uani 1 1 d .
H3 H 0.5723 -0.0128 0.7006 0.043 Uiso 1 1 calc R
C4 C 0.46674(18) 0.08731(15) 0.60395(16) 0.0368(4) Uani 1 1 d .
H4 H 0.5298 0.1150 0.5627 0.044 Uiso 1 1 calc R
C5 C 0.34967(18) 0.12213(14) 0.58156(15) 0.0328(4) Uani 1 1 d .
H5 H 0.3306 0.1722 0.5239 0.039 Uiso 1 1 calc R
C6 C 0.25998(16) 0.08300(14) 0.64458(14) 0.0257(3) Uani 1 1 d .
C7 C 0.08672(15) 0.03778(13) 0.77915(13) 0.0231(3) Uani 1 1 d .
C8 C 0.00619(16) 0.03245(14) 0.85057(15) 0.0282(4) Uani 1 1 d .
H8 H 0.0166 -0.0145 0.9121 0.034 Uiso 1 1 calc R
C9 C -0.08822(17) 0.09385(14) 0.83397(17) 0.0334(4) Uani 1 1 d .
H9 H -0.1409 0.0903 0.8844 0.040 Uiso 1 1 calc R
C10 C -0.10550(17) 0.16101(15) 0.74265(16) 0.0338(4) Uani 1 1 d .
H10 H -0.1717 0.2020 0.7297 0.041 Uiso 1 1 calc R
C11 C -0.02735(17) 0.16835(14) 0.67120(15) 0.0315(4) Uani 1 1 d .
H11 H -0.0388 0.2146 0.6091 0.038 Uiso 1 1 calc R
C12 C 0.06898(16) 0.10728(13) 0.69067(14) 0.0248(3) Uani 1 1 d .
C13 C 0.18687(15) -0.03408(13) 0.79783(13) 0.0230(3) Uani 1 1 d .
C14 C 0.09245(15) -0.18422(13) 0.74785(14) 0.0222(3) Uani 1 1 d .
C15 C 0.11246(17) -0.27070(14) 0.81926(15) 0.0295(4) Uani 1 1 d .
H15 H 0.1826 -0.2370 0.9034 0.035 Uiso 1 1 calc R
C16 C 0.03071(17) -0.40622(15) 0.76867(16) 0.0328(4) Uani 1 1 d .
H16 H 0.0448 -0.4646 0.8186 0.039 Uiso 1 1 calc R
C17 C -0.07108(16) -0.45696(14) 0.64617(15) 0.0283(4) Uani 1 1 d .
C18 C -0.09283(16) -0.37180(14) 0.57363(15) 0.0279(4) Uani 1 1 d .
H18 H -0.1625 -0.4056 0.4894 0.033 Uiso 1 1 calc R
C19 C -0.01149(16) -0.23647(13) 0.62575(14) 0.0260(3) Uani 1 1 d .
H19 H -0.0275 -0.1781 0.5764 0.031 Uiso 1 1 calc R
C20 C -0.24275(19) -0.65025(15) 0.47751(17) 0.0423(5) Uani 1 1 d .
H20B H -0.3260 -0.6254 0.4581 0.064 Uiso 1 1 calc R
H20A H -0.2809 -0.7467 0.4595 0.064 Uiso 1 1 calc R
H20C H -0.1888 -0.6182 0.4271 0.064 Uiso 1 1 calc R
N1G N 0.49243(13) 0.27236(11) 1.05212(12) 0.0271(3) Uani 1 1 d .
C2G C 0.46424(16) 0.31885(14) 1.14508(14) 0.0262(3) Uani 1 1 d .
C3G C 0.35650(17) 0.22913(15) 1.17706(15) 0.0321(4) Uani 1 1 d .
H3G H 0.3079 0.1380 1.1340 0.039 Uiso 1 1 calc R
C4G C 0.32229(18) 0.27204(16) 1.26839(16) 0.0364(4) Uani 1 1 d .
H4G H 0.2494 0.2107 1.2877 0.044 Uiso 1 1 calc R
C5G C 0.39424(17) 0.40736(16) 1.33517(15) 0.0352(4) Uani 1 1 d .
H5G H 0.3697 0.4361 1.3990 0.042 Uiso 1 1 calc R
C6G C 0.49808(17) 0.49572(15) 1.30791(15) 0.0320(4) Uani 1 1 d .
H6G H 0.5457 0.5861 1.3532 0.038 Uiso 1 1 calc R
C7G C 0.53685(16) 0.45551(14) 1.21285(14) 0.0262(3) Uani 1 1 d .
C8G C 0.63872(16) 0.54318(14) 1.17879(14) 0.0278(4) Uani 1 1 d .
H8G H 0.6878 0.6344 1.2214 0.033 Uiso 1 1 calc R
C9G C 0.66912(15) 0.49826(14) 1.08294(14) 0.0259(3) Uani 1 1 d .
C10G C 0.77042(16) 0.58341(15) 1.04240(15) 0.0296(4) Uani 1 1 d .
H10G H 0.8184 0.6758 1.0807 0.036 Uiso 1 1 calc R
C11G C 0.79953(17) 0.53521(16) 0.95046(15) 0.0336(4) Uani 1 1 d .
H11G H 0.8689 0.5932 0.9258 0.040 Uiso 1 1 calc R
C12G C 0.72595(18) 0.39750(16) 0.89085(16) 0.0346(4) Uani 1 1 d .
H12G H 0.7470 0.3642 0.8264 0.041 Uiso 1 1 calc R
C13G C 0.62581(17) 0.31253(15) 0.92448(15) 0.0305(4) Uani 1 1 d .
H13G H 0.5773 0.2210 0.8827 0.037 Uiso 1 1 calc R
C14G C 0.59311(16) 0.35925(14) 1.02140(14) 0.0254(3) Uani 1 1 d .
H1 H 0.346(2) 0.077(2) 0.9565(19) 0.057(6) Uiso 1 1 d .

loop_
_atom_site_aniso_label
_atom_site_aniso_U_11
_atom_site_aniso_U_22
_atom_site_aniso_U_33
_atom_site_aniso_U_23
_atom_site_aniso_U_13
_atom_site_aniso_U_12
O1 0.0380(6) 0.0388(6) 0.0286(6) 0.0164(5) 0.0183(5) 0.0219(5)
C1 0.0238(7) 0.0183(7) 0.0230(8) -0.0008(6) 0.0085(6) 0.0050(6)
O2 0.0298(6) 0.0264(6) 0.0215(6) 0.0043(4) 0.0063(5) 0.0091(5)
C2 0.0277(8) 0.0245(8) 0.0338(9) 0.0026(6) 0.0117(7) 0.0099(6)
O3 0.0428(7) 0.0195(5) 0.0467(8) 0.0055(5) 0.0086(6) 0.0086(5)
C3 0.0292(8) 0.0305(8) 0.0434(11) -0.0020(7) 0.0173(8) 0.0105(7)
C4 0.0377(9) 0.0307(8) 0.0404(11) -0.0015(7) 0.0271(8) 0.0056(7)
C5 0.0423(9) 0.0265(8) 0.0274(9) 0.0044(6) 0.0193(8) 0.0088(7)
C6 0.0274(8) 0.0224(7) 0.0247(8) 0.0020(6) 0.0113(7) 0.0088(6)
C7 0.0227(7) 0.0181(7) 0.0233(8) 0.0017(6) 0.0080(6) 0.0060(6)
C8 0.0307(8) 0.0237(7) 0.0325(9) 0.0088(6) 0.0171(7) 0.0100(6)
C9 0.0291(8) 0.0262(8) 0.0450(11) 0.0040(7) 0.0211(8) 0.0079(7)
C10 0.0251(8) 0.0271(8) 0.0450(11) 0.0034(7) 0.0117(8) 0.0112(7)
C11 0.0296(8) 0.0285(8) 0.0332(10) 0.0084(7) 0.0084(7) 0.0135(7)
C12 0.0250(8) 0.0232(7) 0.0224(8) 0.0038(6) 0.0091(7) 0.0075(6)
C13 0.0237(7) 0.0228(7) 0.0202(8) 0.0045(6) 0.0076(6) 0.0094(6)
C14 0.0220(7) 0.0220(7) 0.0251(8) 0.0069(6) 0.0116(6) 0.0100(6)
C15 0.0293(8) 0.0285(8) 0.0263(9) 0.0082(6) 0.0070(7) 0.0119(7)
C16 0.0357(9) 0.0268(8) 0.0374(10) 0.0158(7) 0.0126(8) 0.0155(7)
C17 0.0256(8) 0.0209(7) 0.0374(10) 0.0069(6) 0.0129(7) 0.0093(6)
C18 0.0265(8) 0.0267(8) 0.0258(9) 0.0039(6) 0.0082(7) 0.0098(6)
C19 0.0297(8) 0.0234(7) 0.0258(8) 0.0097(6) 0.0111(7) 0.0121(6)
C20 0.0362(9) 0.0255(8) 0.0502(12) -0.0019(7) 0.0099(9) 0.0084(7)
N1G 0.0269(7) 0.0233(6) 0.0269(7) 0.0043(5) 0.0092(6) 0.0089(5)
C2G 0.0255(8) 0.0259(8) 0.0238(8) 0.0051(6) 0.0074(7) 0.0106(6)
C3G 0.0319(8) 0.0263(8) 0.0295(9) 0.0053(6) 0.0111(7) 0.0056(7)
C4G 0.0326(9) 0.0401(9) 0.0301(10) 0.0082(7) 0.0145(8) 0.0078(7)
C5G 0.0326(9) 0.0426(9) 0.0270(9) 0.0032(7) 0.0133(7) 0.0133(7)
C6G 0.0297(8) 0.0309(8) 0.0281(9) 0.0011(7) 0.0076(7) 0.0113(7)
C7G 0.0234(7) 0.0256(8) 0.0237(8) 0.0040(6) 0.0051(6) 0.0096(6)
C8G 0.0248(8) 0.0223(7) 0.0280(9) 0.0025(6) 0.0057(7) 0.0076(6)
C9G 0.0217(7) 0.0254(8) 0.0254(9) 0.0054(6) 0.0050(6) 0.0096(6)
C10G 0.0242(8) 0.0272(8) 0.0304(9) 0.0080(6) 0.0071(7) 0.0075(6)
C11G 0.0269(8) 0.0370(9) 0.0349(10) 0.0127(7) 0.0131(7) 0.0107(7)
C12G 0.0352(9) 0.0420(9) 0.0309(10) 0.0094(7) 0.0155(8) 0.0196(7)
C13G 0.0315(8) 0.0275(8) 0.0302(9) 0.0039(6) 0.0112(7) 0.0130(7)
C14G 0.0226(7) 0.0250(8) 0.0254(8) 0.0063(6) 0.0063(6) 0.0103(6)

loop_
_atom_type_symbol
_atom_type_description
_atom_type_scat_dispersion_real
_atom_type_scat_dispersion_imag
_atom_type_scat_source
C C 0.0033 0.0016 'International Tables Vol C Tables 4.2.6.8 and 6.1.1.4'
H H 0.0000 0.0000 'International Tables Vol C Tables 4.2.6.8 and 6.1.1.4'
N N 0.0061 0.0033 'International Tables Vol C Tables 4.2.6.8 and 6.1.1.4'
O O 0.0106 0.0060 'International Tables Vol C Tables 4.2.6.8 and 6.1.1.4'

loop_
_geom_angle_atom_site_label_1
_geom_angle_atom_site_label_2
_geom_angle_atom_site_label_3
_geom_angle
C6 O1 C12 118.27(12)
C6 C1 C2 117.97(14)
C6 C1 C13 121.99(13)
C2 C1 C13 120.04(14)
C13 O2 H1 110.8(13)
C3 C2 C1 120.99(16)
C3 C2 H2 119.5
C1 C2 H2 119.5
C17 O3 C20 117.83(14)
C2 C3 C4 119.89(15)
C2 C3 H3 120.1
C4 C3 H3 120.1
C5 C4 C3 120.28(15)
C5 C4 H4 119.9
C3 C4 H4 119.9
C4 C5 C6 119.19(16)
C4 C5 H5 120.4
C6 C5 H5 120.4
O1 C6 C1 123.10(13)
O1 C6 C5 115.24(14)
C1 C6 C5 121.66(14)
C12 C7 C8 117.57(13)
C12 C7 C13 122.27(13)
C8 C7 C13 120.14(13)
C9 C8 C7 121.59(15)
C9 C8 H8 119.2
C7 C8 H8 119.2
C8 C9 C10 119.37(15)
C8 C9 H9 120.3
C10 C9 H9 120.3
C11 C10 C9 120.36(15)
C11 C10 H10 119.8
C9 C10 H10 119.8
C10 C11 C12 119.33(15)
C10 C11 H11 120.3
C12 C11 H11 120.3
O1 C12 C7 122.83(13)
O1 C12 C11 115.41(14)
C7 C12 C11 121.76(14)
O2 C13 C1 110.13(11)
O2 C13 C7 110.54(11)
C1 C13 C7 109.62(12)
O2 C13 C14 107.52(12)
C1 C13 C14 108.75(11)
C7 C13 C14 110.24(11)
C19 C14 C15 118.39(13)
C19 C14 C13 119.40(13)
C15 C14 C13 122.14(13)
C14 C15 C16 120.42(15)
C14 C15 H15 119.8
C16 C15 H15 119.8
C17 C16 C15 120.52(15)
C17 C16 H16 119.7
C15 C16 H16 119.7
O3 C17 C16 115.63(14)
O3 C17 C18 124.59(14)
C16 C17 C18 119.78(14)
C17 C18 C19 119.11(15)
C17 C18 H18 120.4
C19 C18 H18 120.4
C14 C19 C18 121.77(14)
C14 C19 H19 119.1
C18 C19 H19 119.1
O3 C20 H20B 109.5
O3 C20 H20A 109.5
H20B C20 H20A 109.5
O3 C20 H20C 109.5
H20B C20 H20C 109.5
H20A C20 H20C 109.5
C2G N1G C14G 118.18(12)
N1G C2G C3G 118.91(13)
N1G C2G C7G 122.95(14)
C3G C2G C7G 118.14(14)
C4G C3G C2G 120.94(14)
C4G C3G H3G 119.5
C2G C3G H3G 119.5
C3G C4G C5G 120.76(15)
C3G C4G H4G 119.6
C5G C4G H4G 119.6
C6G C5G C4G 120.05(15)
C6G C5G H5G 120.0
C4G C5G H5G 120.0
C5G C6G C7G 121.14(14)
C5G C6G H6G 119.4
C7G C6G H6G 119.4
C8G C7G C6G 123.16(13)
C8G C7G C2G 117.85(14)
C6G C7G C2G 118.96(14)
C9G C8G C7G 120.44(13)
C9G C8G H8G 119.8
C7G C8G H8G 119.8
C8G C9G C10G 123.09(13)
C8G C9G C14G 118.00(14)
C10G C9G C14G 118.90(14)
C11G C10G C9G 121.23(14)
C11G C10G H10G 119.4
C9G C10G H10G 119.4
C10G C11G C12G 119.81(15)
C10G C11G H11G 120.1
C12G C11G H11G 120.1
C13G C12G C11G 121.14(15)
C13G C12G H12G 119.4
C11G C12G H12G 119.4
C12G C13G C14G 120.73(14)
C12G C13G H13G 119.6
C14G C13G H13G 119.6
N1G C14G C13G 119.27(13)
N1G C14G C9G 122.57(14)
C13G C14G C9G 118.16(14)

loop_
_geom_bond_atom_site_label_1
_geom_bond_atom_site_label_2
_geom_bond_distance
O1 C6 1.3816(18)
O1 C12 1.3824(18)
C1 C6 1.385(2)
C1 C2 1.397(2)
C1 C13 1.524(2)
O2 C13 1.4258(19)
O2 H1 0.90(2)
C2 C3 1.383(2)
C2 H2 0.9500
O3 C17 1.3764(19)
O3 C20 1.426(2)
C3 C4 1.386(3)
C3 H3 0.9500
C4 C5 1.381(2)
C4 H4 0.9500
C5 C6 1.392(2)
C5 H5 0.9500
C7 C12 1.383(2)
C7 C8 1.396(2)
C7 C13 1.524(2)
C8 C9 1.381(2)
C8 H8 0.9500
C9 C10 1.391(2)
C9 H9 0.9500
C10 C11 1.373(2)
C10 H10 0.9500
C11 C12 1.394(2)
C11 H11 0.9500
C13 C14 1.536(2)
C14 C19 1.386(2)
C14 C15 1.386(2)
C15 C16 1.388(2)
C15 H15 0.9500
C16 C17 1.383(2)
C16 H16 0.9500
C17 C18 1.386(2)
C18 C19 1.388(2)
C18 H18 0.9500
C19 H19 0.9500
C20 H20B 0.9800
C20 H20A 0.9800
C20 H20C 0.9800
N1G C2G 1.349(2)
N1G C14G 1.3532(19)
C2G C3G 1.425(2)
C2G C7G 1.435(2)
C3G C4G 1.360(2)
C3G H3G 0.9500
C4G C5G 1.419(2)
C4G H4G 0.9500
C5G C6G 1.357(2)
C5G H5G 0.9500
C6G C7G 1.420(2)
C6G H6G 0.9500
C7G C8G 1.391(2)
C8G C9G 1.388(2)
C8G H8G 0.9500
C9G C10G 1.425(2)
C9G C14G 1.438(2)
C10G C11G 1.352(2)
C10G H10G 0.9500
C11G C12G 1.422(2)
C11G H11G 0.9500
C12G C13G 1.362(2)
C12G H12G 0.9500
C13G C14G 1.422(2)
C13G H13G 0.9500

loop_
_geom_torsion_atom_site_label_1
_geom_torsion_atom_site_label_2
_geom_torsion_atom_site_label_3
_geom_torsion_atom_site_label_4
_geom_torsion
C6 C1 C2 C3 1.1(2)
C13 C1 C2 C3 -179.68(13)
C1 C2 C3 C4 -0.3(2)
C2 C3 C4 C5 -0.9(2)
C3 C4 C5 C6 1.3(2)
C12 O1 C6 C1 10.5(2)
C12 O1 C6 C5 -169.40(12)
C2 C1 C6 O1 179.43(12)
C13 C1 C6 O1 0.2(2)
C2 C1 C6 C5 -0.7(2)
C13 C1 C6 C5 -179.94(13)
C4 C5 C6 O1 179.41(13)
C4 C5 C6 C1 -0.4(2)
C12 C7 C8 C9 0.1(2)
C13 C7 C8 C9 -178.45(13)
C7 C8 C9 C10 1.0(2)
C8 C9 C10 C11 -1.2(2)
C9 C10 C11 C12 0.3(2)
C6 O1 C12 C7 -8.68(19)
C6 O1 C12 C11 170.21(12)
C8 C7 C12 O1 177.76(13)
C13 C7 C12 O1 -3.7(2)
C8 C7 C12 C11 -1.1(2)
C13 C7 C12 C11 177.48(13)
C10 C11 C12 O1 -178.04(13)
C10 C11 C12 C7 0.9(2)
C6 C1 C13 O2 -132.91(14)
C2 C1 C13 O2 47.88(16)
C6 C1 C13 C7 -11.09(18)
C2 C1 C13 C7 169.71(12)
C6 C1 C13 C14 109.50(15)
C2 C1 C13 C14 -69.71(16)
C12 C7 C13 O2 134.36(13)
C8 C7 C13 O2 -47.14(17)
C12 C7 C13 C1 12.78(18)
C8 C7 C13 C1 -168.72(12)
C12 C7 C13 C14 -106.90(15)
C8 C7 C13 C14 71.60(17)
O2 C13 C14 C19 176.69(12)
C1 C13 C14 C19 -64.09(16)
C7 C13 C14 C19 56.12(17)
O2 C13 C14 C15 -6.49(18)
C1 C13 C14 C15 112.74(15)
C7 C13 C14 C15 -127.05(15)
C19 C14 C15 C16 0.5(2)
C13 C14 C15 C16 -176.38(13)
C14 C15 C16 C17 0.4(2)
C20 O3 C17 C16 -175.50(14)
C20 O3 C17 C18 4.5(2)
C15 C16 C17 O3 179.29(14)
C15 C16 C17 C18 -0.7(2)
O3 C17 C18 C19 -179.98(13)
C16 C17 C18 C19 0.0(2)
C15 C14 C19 C18 -1.2(2)
C13 C14 C19 C18 175.76(13)
C17 C18 C19 C14 1.0(2)
C14G N1G C2G C3G 178.83(14)
C14G N1G C2G C7G -0.5(2)
N1G C2G C3G C4G -178.64(15)
C7G C2G C3G C4G 0.7(2)
C2G C3G C4G C5G -0.6(3)
C3G C4G C5G C6G 0.3(3)
C4G C5G C6G C7G 0.1(3)
C5G C6G C7G C8G 177.69(15)
C5G C6G C7G C2G 0.0(2)
N1G C2G C7G C8G 1.1(2)
C3G C2G C7G C8G -178.17(14)
N1G C2G C7G C6G 178.92(14)
C3G C2G C7G C6G -0.4(2)
C6G C7G C8G C9G -178.34(14)
C2G C7G C8G C9G -0.6(2)
C7G C8G C9G C10G 178.94(14)
C7G C8G C9G C14G -0.4(2)
C8G C9G C10G C11G 178.46(15)
C14G C9G C10G C11G -2.2(2)
C9G C10G C11G C12G 1.3(2)
C10G C11G C12G C13G 0.1(2)
C11G C12G C13G C14G -0.6(2)
C2G N1G C14G C13G 179.43(14)
C2G N1G C14G C9G -0.7(2)
C12G C13G C14G N1G 179.63(14)
C12G C13G C14G C9G -0.3(2)
C8G C9G C14G N1G 1.1(2)
C10G C9G C14G N1G -178.25(14)
C8G C9G C14G C13G -178.99(14)
C10G C9G C14G C13G 1.6(2)
